data_1561881
loop_
_publ_author_name
'Kuai, Hai-Wei'
'Cheng, Xiao-Chun'
'Li, Deng-Hao'
'Hu, Tao'
'Zhu, Xiao-Hong'

_publ_section_title
;
 Syntheses, characterization and properties of silver, copper and
 palladium complexes from bis(oxazoline)-containing ligands
;
_journal_name_full 'Journal of Solid State Chemistry'
_journal_page_first 65
_journal_page_last 75
_journal_paper_doi 10.1016/j.jssc.2015.04.021
_journal_volume 228
_journal_year 2015
_chemical_formula_moiety 'C22 H22 Cu4 I4 N6 O4'
_chemical_formula_sum 'C22 H22 Cu4 I4 N6 O4'
_chemical_formula_weight 1196.22
_space_group_IT_number 68
_space_group_name_Hall '-C 2a 2ac'
_space_group_name_H-M_alt 'C c c a :2'
_symmetry_cell_setting orthorhombic
_symmetry_space_group_name_Hall '-C 2a 2ac'
_symmetry_space_group_name_H-M 'C c c a :2'
_atom_sites_solution_hydrogens geom
_atom_sites_solution_primary direct
_atom_sites_solution_secondary difmap
_audit_creation_method SHELXL-97
_cell_angle_alpha 90.000(5)
_cell_angle_beta 90.000(5)
_cell_angle_gamma 90.000(5)
_cell_formula_units_Z 4
_cell_length_a 17.642(5)
_cell_length_b 21.495(5)
_cell_length_c 7.950(5)
_cell_measurement_reflns_used 2722
_cell_measurement_temperature 293(2)
_cell_measurement_theta_max 27.18
_cell_measurement_theta_min 2.31
_cell_volume 3015(2)
_computing_structure_refinement 'SHELXL-97 (Sheldrick, 2008)'
_computing_structure_solution 'SHELXS-97 (Sheldrick, 2008)'
_diffrn_ambient_temperature 293(2)
_diffrn_measured_fraction_theta_full 0.986
_diffrn_measured_fraction_theta_max 0.986
_diffrn_measurement_device_type 'Bruker Smart ApexII CCD'
_diffrn_measurement_method 'phi and omega scans'
_diffrn_radiation_monochromator graphite
_diffrn_radiation_source 'fine-focus sealed tube'
_diffrn_radiation_type MoK\a
_diffrn_radiation_wavelength 0.71069
_diffrn_reflns_av_R_equivalents 0.0391
_diffrn_reflns_av_sigmaI/netI 0.0303
_diffrn_reflns_limit_h_max 21
_diffrn_reflns_limit_h_min -22
_diffrn_reflns_limit_k_max 27
_diffrn_reflns_limit_k_min -27
_diffrn_reflns_limit_l_max 10
_diffrn_reflns_limit_l_min -7
_diffrn_reflns_number 8551
_diffrn_reflns_theta_full 27.48
_diffrn_reflns_theta_max 27.48
_diffrn_reflns_theta_min 1.89
_exptl_absorpt_coefficient_mu 6.920
_exptl_absorpt_correction_T_max 0.3689
_exptl_absorpt_correction_T_min 0.3383
_exptl_absorpt_correction_type multi-scan
_exptl_absorpt_process_details '(SADBAS; Sheldrick, 1996)'
_exptl_crystal_colour 'light brown'
_exptl_crystal_density_diffrn 2.636
_exptl_crystal_density_method 'not measured'
_exptl_crystal_description block
_exptl_crystal_F_000 2224
_exptl_crystal_size_max 0.30
_exptl_crystal_size_mid 0.10
_exptl_crystal_size_min 0.10
_refine_diff_density_max 0.888
_refine_diff_density_min -0.850
_refine_diff_density_rms 0.176
_refine_ls_extinction_method none
_refine_ls_goodness_of_fit_ref 1.130
_refine_ls_hydrogen_treatment constr
_refine_ls_matrix_type full
_refine_ls_number_parameters 92
_refine_ls_number_reflns 1712
_refine_ls_number_restraints 0
_refine_ls_restrained_S_all 1.130
_refine_ls_R_factor_all 0.0410
_refine_ls_R_factor_gt 0.0313
_refine_ls_shift/su_max 0.001
_refine_ls_shift/su_mean 0.000
_refine_ls_structure_factor_coef Fsqd
_refine_ls_weighting_details 'calc w=1/[\s^2^(Fo^2^)+(0.0626P)^2^+3.0479P] where P=(Fo^2^+2Fc^2^)/3'
_refine_ls_weighting_scheme calc
_refine_ls_wR_factor_gt 0.0898
_refine_ls_wR_factor_ref 0.1125
_reflns_number_gt 1410
_reflns_number_total 1712
_reflns_threshold_expression >2sigma(I)
_cod_data_source_file JSSC-2015-228-65.cif
_cod_data_source_block Cu-3
_cod_depositor_comments
;
The following automatic conversions were performed:

data item '_symmetry_cell_setting' value 'Orthorhombic' was changed
to 'orthorhombic' in accordance with the built-in table derived from
the CIF Core dictionary named 'cif_core.dic' version 2.4.5 last
updated on 2014-11-21.

Automatic conversion script
Id: cif_fix_values 8369 2020-08-20 11:38:08Z andrius 
;
_cod_original_sg_symbol_Hall '-C 2b 2bc'
_cod_original_sg_symbol_H-M 'Ccca '
_cod_database_code 1561881

loop_
_symmetry_equiv_pos_as_xyz
'x, y, z'
'-x+1/2, -y, z'
'x+1/2, -y, -z+1/2'
'-x, y, -z+1/2'
'x+1/2, y+1/2, z'
'-x+1, -y+1/2, z'
'x+1, -y+1/2, -z+1/2'
'-x+1/2, y+1/2, -z+1/2'
'-x, -y, -z'
'x-1/2, y, -z'
'-x-1/2, y, z-1/2'
'x, -y, z-1/2'
'-x+1/2, -y+1/2, -z'
'x, y+1/2, -z'
'-x, y+1/2, z-1/2'
'x+1/2, -y+1/2, z-1/2'

loop_
_atom_site_label
_atom_site_type_symbol
_atom_site_fract_x
_atom_site_fract_y
_atom_site_fract_z
_atom_site_U_iso_or_equiv
_atom_site_adp_type
_atom_site_occupancy
_atom_site_symmetry_multiplicity
_atom_site_calc_flag
_atom_site_refinement_flags
_atom_site_disorder_assembly
_atom_site_disorder_group
Cu1 Cu 0.04307(4) 0.19903(3) 0.37744(12) 0.0648(3) Uani 1 1 d . . .
I1 I 0.100161(19) 0.307153(15) 0.47616(5) 0.04608(18) Uani 1 1 d . . .
N1 N 0.0000 0.0696(2) 0.2500 0.0300(11) Uani 1 2 d S . .
N11 N 0.1124(2) 0.13072(18) 0.4491(5) 0.0363(9) Uani 1 1 d . . .
O1 O 0.1724(2) 0.03943(18) 0.4716(5) 0.0497(10) Uani 1 1 d . . .
C1 C 0.0543(2) 0.03698(18) 0.3274(5) 0.0288(9) Uani 1 1 d . . .
C2 C 0.0568(3) -0.02781(19) 0.3297(6) 0.0360(10) Uani 1 1 d . . .
H1 H 0.0961 -0.0485 0.3840 0.043 Uiso 1 1 calc R . .
C3 C 0.0000 -0.0607(3) 0.2500 0.0400(15) Uani 1 2 d S . .
H2 H 0.0000 -0.1040 0.2500 0.048 Uiso 1 2 calc SR . .
C11 C 0.1131(2) 0.0733(2) 0.4169(6) 0.0319(9) Uani 1 1 d . . .
C12 C 0.1825(3) 0.1454(3) 0.5424(7) 0.0479(13) Uani 1 1 d . . .
H3 H 0.1710 0.1648 0.6495 0.057 Uiso 1 1 calc R . .
H4 H 0.2149 0.1729 0.4777 0.057 Uiso 1 1 calc R . .
C13 C 0.2198(3) 0.0824(2) 0.5679(7) 0.0489(13) Uani 1 1 d . . .
H5 H 0.2714 0.0826 0.5255 0.059 Uiso 1 1 calc R . .
H6 H 0.2206 0.0711 0.6861 0.059 Uiso 1 1 calc R . .

loop_
_atom_site_aniso_label
_atom_site_aniso_U_11
_atom_site_aniso_U_22
_atom_site_aniso_U_33
_atom_site_aniso_U_23
_atom_site_aniso_U_13
_atom_site_aniso_U_12
Cu1 0.0621(5) 0.0362(4) 0.0960(7) -0.0108(3) -0.0348(4) 0.0164(3)
I1 0.0517(3) 0.0296(2) 0.0569(3) -0.00730(13) -0.00891(15) 0.00206(12)
N1 0.035(2) 0.024(2) 0.032(3) 0.000 0.001(2) 0.000
N11 0.0310(18) 0.031(2) 0.047(3) -0.0027(17) -0.0087(16) 0.0026(15)
O1 0.0398(17) 0.0359(18) 0.073(3) -0.0050(16) -0.0149(16) 0.0125(17)
C1 0.034(2) 0.0236(18) 0.029(2) 0.0003(16) 0.0040(17) 0.0020(16)
C2 0.045(2) 0.0244(18) 0.039(3) 0.0041(18) 0.001(2) 0.0061(17)
C3 0.057(4) 0.022(3) 0.041(4) 0.000 0.008(3) 0.000
C11 0.031(2) 0.031(2) 0.034(2) 0.0038(19) -0.0008(17) 0.0051(16)
C12 0.039(3) 0.043(3) 0.061(4) -0.010(2) -0.017(2) 0.005(2)
C13 0.039(3) 0.050(3) 0.058(4) -0.001(3) -0.012(2) 0.008(2)

loop_
_atom_type_symbol
_atom_type_description
_atom_type_scat_dispersion_real
_atom_type_scat_dispersion_imag
_atom_type_scat_source
C C 0.0033 0.0016 'International Tables Vol C Tables 4.2.6.8 and 6.1.1.4'
H H 0.0000 0.0000 'International Tables Vol C Tables 4.2.6.8 and 6.1.1.4'
N N 0.0061 0.0033 'International Tables Vol C Tables 4.2.6.8 and 6.1.1.4'
O O 0.0106 0.0060 'International Tables Vol C Tables 4.2.6.8 and 6.1.1.4'
Cu Cu 0.3201 1.2651 'International Tables Vol C Tables 4.2.6.8 and 6.1.1.4'
I I -0.4742 1.8119 'International Tables Vol C Tables 4.2.6.8 and 6.1.1.4'

loop_
_geom_angle_atom_site_label_1
_geom_angle_atom_site_label_2
_geom_angle_atom_site_label_3
_geom_angle
_geom_angle_site_symmetry_1
_geom_angle_site_symmetry_3
N11 Cu1 Cu1 126.63(12) . 4
N11 Cu1 I1 117.62(12) . 6_455
Cu1 Cu1 I1 70.41(5) 4 6_455
N11 Cu1 I1 109.13(11) . .
Cu1 Cu1 I1 117.69(2) 4 .
I1 Cu1 I1 108.57(3) 6_455 .
N11 Cu1 Cu1 162.67(12) . 6_455
Cu1 Cu1 Cu1 70.01(4) 4 6_455
I1 Cu1 Cu1 59.85(3) 6_455 6_455
I1 Cu1 Cu1 59.75(3) . 6_455
N11 Cu1 Cu1 137.27(13) . 7_455
Cu1 Cu1 Cu1 57.10(4) 4 7_455
I1 Cu1 Cu1 103.77(2) 6_455 7_455
I1 Cu1 Cu1 63.73(4) . 7_455
Cu1 Cu1 Cu1 52.89(3) 6_455 7_455
N11 Cu1 I1 91.67(13) . 7_455
Cu1 Cu1 I1 56.62(5) 4 7_455
I1 Cu1 I1 126.71(3) 6_455 7_455
I1 Cu1 I1 100.91(4) . 7_455
Cu1 Cu1 I1 103.211(19) 6_455 7_455
Cu1 Cu1 I1 52.71(4) 7_455 7_455
Cu1 I1 Cu1 60.40(3) 6_455 .
Cu1 I1 Cu1 52.97(3) 6_455 7_455
Cu1 I1 Cu1 63.56(3) . 7_455
C1 N1 C1 116.7(5) 4 .
C11 N11 C12 107.6(4) . .
C11 N11 Cu1 132.0(3) . .
C12 N11 Cu1 120.0(3) . .
C11 O1 C13 105.8(4) . .
N1 C1 C2 123.6(4) . .
N1 C1 C11 116.5(4) . .
C2 C1 C11 119.9(4) . .
C3 C2 C1 118.8(4) . .
C3 C2 H1 120.6 . .
C1 C2 H1 120.6 . .
C2 C3 C2 118.4(5) . 4
C2 C3 H2 120.8 . .
C2 C3 H2 120.8 4 .
N11 C11 O1 118.2(4) . .
N11 C11 C1 127.3(4) . .
O1 C11 C1 114.5(4) . .
N11 C12 C13 103.9(4) . .
N11 C12 H3 111.0 . .
C13 C12 H3 111.0 . .
N11 C12 H4 111.0 . .
C13 C12 H4 111.0 . .
H3 C12 H4 109.0 . .
O1 C13 C12 104.2(4) . .
O1 C13 H5 110.9 . .
C12 C13 H5 110.9 . .
O1 C13 H6 110.9 . .
C12 C13 H6 110.9 . .
H5 C13 H6 108.9 . .

loop_
_geom_bond_atom_site_label_1
_geom_bond_atom_site_label_2
_geom_bond_distance
_geom_bond_site_symmetry_2
Cu1 N11 1.994(4) .
Cu1 Cu1 2.5327(19) 4
Cu1 I1 2.6493(12) 6_455
Cu1 I1 2.6519(9) .
Cu1 Cu1 2.6667(13) 6_455
Cu1 Cu1 2.985(2) 7_455
Cu1 I1 2.989(2) 7_455
I1 Cu1 2.6493(12) 6_455
I1 Cu1 2.989(2) 7_455
N1 C1 1.337(5) 4
N1 C1 1.337(5) .
N11 C11 1.260(6) .
N11 C12 1.476(6) .
O1 C11 1.346(5) .
O1 C13 1.463(6) .
C1 C2 1.393(5) .
C1 C11 1.482(6) .
C2 C3 1.381(5) .
C2 H1 0.9300 .
C3 C2 1.381(5) 4
C3 H2 0.9300 .
C12 C13 1.519(7) .
C12 H3 0.9700 .
C12 H4 0.9700 .
C13 H5 0.9700 .
C13 H6 0.9700 .

loop_
_geom_torsion_atom_site_label_1
_geom_torsion_atom_site_label_2
_geom_torsion_atom_site_label_3
_geom_torsion_atom_site_label_4
_geom_torsion
_geom_torsion_site_symmetry_1
_geom_torsion_site_symmetry_2
_geom_torsion_site_symmetry_3
_geom_torsion_site_symmetry_4
N11 Cu1 I1 Cu1 -165.32(13) . . . 6_455
Cu1 Cu1 I1 Cu1 41.15(6) 4 . . 6_455
I1 Cu1 I1 Cu1 -35.96(4) 6_455 . . 6_455
Cu1 Cu1 I1 Cu1 60.59(3) 7_455 . . 6_455
I1 Cu1 I1 Cu1 99.03(3) 7_455 . . 6_455
N11 Cu1 I1 Cu1 134.09(14) . . . 7_455
Cu1 Cu1 I1 Cu1 -19.44(6) 4 . . 7_455
I1 Cu1 I1 Cu1 -96.55(4) 6_455 . . 7_455
Cu1 Cu1 I1 Cu1 -60.59(3) 6_455 . . 7_455
I1 Cu1 I1 Cu1 38.44(3) 7_455 . . 7_455
Cu1 Cu1 N11 C11 -21.4(6) 4 . . .
I1 Cu1 N11 C11 63.9(5) 6_455 . . .
I1 Cu1 N11 C11 -171.9(5) . . . .
Cu1 Cu1 N11 C11 140.8(4) 6_455 . . .
Cu1 Cu1 N11 C11 -100.2(5) 7_455 . . .
I1 Cu1 N11 C11 -69.7(5) 7_455 . . .
Cu1 Cu1 N11 C12 150.7(4) 4 . . .
I1 Cu1 N11 C12 -124.0(4) 6_455 . . .
I1 Cu1 N11 C12 0.2(4) . . . .
Cu1 Cu1 N11 C12 -47.1(7) 6_455 . . .
Cu1 Cu1 N11 C12 71.8(5) 7_455 . . .
I1 Cu1 N11 C12 102.4(4) 7_455 . . .
C1 N1 C1 C2 0.4(3) 4 . . .
C1 N1 C1 C11 -178.4(4) 4 . . .
N1 C1 C2 C3 -0.9(6) . . . .
C11 C1 C2 C3 177.9(4) . . . .
C1 C2 C3 C2 0.4(3) . . . 4
C12 N11 C11 O1 0.8(7) . . . .
Cu1 N11 C11 O1 173.6(3) . . . .
C12 N11 C11 C1 179.1(5) . . . .
Cu1 N11 C11 C1 -8.1(8) . . . .
C13 O1 C11 N11 3.4(6) . . . .
C13 O1 C11 C1 -175.1(4) . . . .
N1 C1 C11 N11 11.0(7) . . . .
C2 C1 C11 N11 -167.9(5) . . . .
N1 C1 C11 O1 -170.7(4) . . . .
C2 C1 C11 O1 10.5(6) . . . .
C11 N11 C12 C13 -4.4(6) . . . .
Cu1 N11 C12 C13 -178.3(3) . . . .
C11 O1 C13 C12 -5.7(6) . . . .
N11 C12 C13 O1 6.1(6) . . . .
